data_7151792
loop_
_publ_author_name
'Vicente, Jos\'e'
'Chicote, Mar\'ia Teresa'
'Mart\'inez-Mart\'inez, Antonio Jes\'us'
'Bautista, Delia'
'Jones, Peter G.'

_publ_section_title
;
 Synthesis of a family of 3-alkyl- or 3-aryl-substituted
 1,2-dihydroquinazolinium salts and their isomerization to
 4-iminium-1,2,3,4-tetrahydroquinolines.
;
_journal_issue 7
_journal_name_full 'Organic &amp; biomolecular chemistry'
_journal_page_first 2279
_journal_page_last 2285
_journal_paper_doi 10.1039/c0ob00982b
_journal_volume 9
_journal_year 2011
_chemical_formula_sum 'C25 H24 Cl3 F3 N2 O3 S'
_chemical_formula_weight 595.87
_chemical_name_systematic
;
?
;
_space_group_IT_number 14
_symmetry_cell_setting monoclinic
_symmetry_space_group_name_Hall '-P 2ybc'
_symmetry_space_group_name_H-M 'P 1 21/c 1'
_atom_sites_solution_hydrogens geom
_atom_sites_solution_primary direct
_atom_sites_solution_secondary difmap
_audit_creation_method SHELXL-97
_cell_angle_alpha 90.00
_cell_angle_beta 94.238(2)
_cell_angle_gamma 90.00
_cell_formula_units_Z 4
_cell_length_a 10.8646(11)
_cell_length_b 12.0601(11)
_cell_length_c 20.4915(18)
_cell_measurement_reflns_used 5996
_cell_measurement_temperature 100(2)
_cell_measurement_theta_max 25.53
_cell_measurement_theta_min 2.50
_cell_volume 2677.6(4)
_computing_cell_refinement 'Bruker SAINT'
_computing_data_collection 'Bruker SMART'
_computing_data_reduction 'Bruker SAINT'
_computing_molecular_graphics 'Bruker SHELXTL'
_computing_publication_material 'Bruker SHELXTL'
_computing_structure_refinement 'SHELXL-97 (Sheldrick, 1997)'
_computing_structure_solution 'SHELXS-97 (Sheldrick, 1990)'
_diffrn_ambient_temperature 100(2)
_diffrn_detector_area_resol_mean 8.26
_diffrn_measured_fraction_theta_full 0.999
_diffrn_measured_fraction_theta_max 0.939
_diffrn_measurement_device_type 'Bruker SMART APEX CCD'
_diffrn_measurement_method \w-scan
_diffrn_radiation_monochromator graphite
_diffrn_radiation_source 'fine-focus sealed tube'
_diffrn_radiation_type MoK\a
_diffrn_radiation_wavelength 0.71073
_diffrn_reflns_av_R_equivalents 0.0460
_diffrn_reflns_av_sigmaI/netI 0.0401
_diffrn_reflns_limit_h_max 14
_diffrn_reflns_limit_h_min -14
_diffrn_reflns_limit_k_max 15
_diffrn_reflns_limit_k_min -15
_diffrn_reflns_limit_l_max 27
_diffrn_reflns_limit_l_min -27
_diffrn_reflns_number 32587
_diffrn_reflns_theta_full 26.00
_diffrn_reflns_theta_max 28.73
_diffrn_reflns_theta_min 1.88
_exptl_absorpt_coefficient_mu 0.472
_exptl_absorpt_correction_T_max 0.9722
_exptl_absorpt_correction_T_min 0.8680
_exptl_absorpt_correction_type multi-scan
_exptl_absorpt_process_details SADABS
_exptl_crystal_colour orange
_exptl_crystal_density_diffrn 1.478
_exptl_crystal_density_method 'not measured'
_exptl_crystal_description lath
_exptl_crystal_F_000 1224
_exptl_crystal_size_max 0.15
_exptl_crystal_size_mid 0.12
_exptl_crystal_size_min 0.06
_refine_diff_density_max 0.513
_refine_diff_density_min -0.298
_refine_diff_density_rms 0.070
_refine_ls_extinction_method none
_refine_ls_goodness_of_fit_ref 1.061
_refine_ls_hydrogen_treatment 'NH free with DFIX, rigid methyls, others riding'
_refine_ls_matrix_type full
_refine_ls_number_parameters 341
_refine_ls_number_reflns 6510
_refine_ls_number_restraints 0
_refine_ls_restrained_S_all 1.061
_refine_ls_R_factor_all 0.0666
_refine_ls_R_factor_gt 0.0490
_refine_ls_shift/su_max 0.001
_refine_ls_shift/su_mean 0.000
_refine_ls_structure_factor_coef Fsqd
_refine_ls_weighting_details 'calc w=1/[\s^2^(Fo^2^)+(0.0447P)^2^+1.9022P] where P=(Fo^2^+2Fc^2^)/3'
_refine_ls_weighting_scheme calc
_refine_ls_wR_factor_gt 0.1024
_refine_ls_wR_factor_ref 0.1093
_reflns_number_gt 5168
_reflns_number_total 6510
_reflns_threshold_expression >2sigma(I)
_cod_data_source_file c0ob00982b.txt
_cod_data_source_block ajf49rbs
_cod_original_sg_symbol_H-M 'P 2(1)/c'
_cod_database_code 7151792

loop_
_symmetry_equiv_pos_as_xyz
'x, y, z'
'-x, y+1/2, -z+1/2'
'-x, -y, -z'
'x, -y-1/2, z-1/2'

loop_
_atom_site_label
_atom_site_type_symbol
_atom_site_fract_x
_atom_site_fract_y
_atom_site_fract_z
_atom_site_U_iso_or_equiv
_atom_site_adp_type
_atom_site_occupancy
_atom_site_symmetry_multiplicity
_atom_site_calc_flag
_atom_site_refinement_flags
_atom_site_disorder_assembly
_atom_site_disorder_group
C1 C -0.04774(18) 0.38175(16) 0.21850(9) 0.0154(4) Uani 1 1 d . . .
H1 H -0.0728 0.3160 0.1957 0.018 Uiso 1 1 calc R . .
N1 N 0.05992(15) 0.42423(13) 0.20876(8) 0.0148(3) Uani 1 1 d . . .
C2 C -0.12867(18) 0.42972(16) 0.26162(9) 0.0161(4) Uani 1 1 d . . .
C3 C -0.08059(18) 0.51543(17) 0.30287(9) 0.0163(4) Uani 1 1 d . . .
C4 C -0.1528(2) 0.55665(18) 0.35128(10) 0.0207(4) Uani 1 1 d . . .
H4 H -0.1218 0.6135 0.3801 0.025 Uiso 1 1 calc R . .
C5 C -0.2684(2) 0.51411(19) 0.35664(11) 0.0250(5) Uani 1 1 d . . .
H5 H -0.3173 0.5433 0.3892 0.030 Uiso 1 1 calc R . .
C6 C -0.3172(2) 0.42935(19) 0.31605(11) 0.0249(5) Uani 1 1 d . . .
H6 H -0.3978 0.4017 0.3211 0.030 Uiso 1 1 calc R . .
C7 C -0.24761(19) 0.38646(18) 0.26890(10) 0.0203(4) Uani 1 1 d . . .
H7 H -0.2792 0.3281 0.2414 0.024 Uiso 1 1 calc R . .
C8 C 0.09621(18) 0.53657(16) 0.23625(9) 0.0155(4) Uani 1 1 d . . .
H8 H 0.1874 0.5360 0.2475 0.019 Uiso 1 1 calc R . .
N2 N 0.03630(17) 0.55123(15) 0.29608(8) 0.0178(4) Uani 1 1 d . . .
H02 H 0.073(2) 0.590(2) 0.3234(12) 0.017(6) Uiso 1 1 d . . .
C11 C 0.06887(18) 0.62398(16) 0.18421(9) 0.0156(4) Uani 1 1 d . . .
C12 C -0.04332(19) 0.67958(17) 0.17661(10) 0.0174(4) Uani 1 1 d . . .
H12 H -0.1056 0.6652 0.2057 0.021 Uiso 1 1 calc R . .
C13 C -0.0644(2) 0.75642(17) 0.12624(10) 0.0194(4) Uani 1 1 d . . .
H13 H -0.1416 0.7935 0.1212 0.023 Uiso 1 1 calc R . .
C14 C 0.0253(2) 0.77980(17) 0.08334(10) 0.0188(4) Uani 1 1 d . . .
C15 C 0.1372(2) 0.72392(18) 0.09158(10) 0.0216(4) Uani 1 1 d . . .
H15 H 0.1997 0.7387 0.0627 0.026 Uiso 1 1 calc R . .
C16 C 0.15907(19) 0.64712(17) 0.14125(10) 0.0205(4) Uani 1 1 d . . .
H16 H 0.2362 0.6099 0.1461 0.025 Uiso 1 1 calc R . .
C17 C 0.0032(2) 0.86501(18) 0.02994(11) 0.0253(5) Uani 1 1 d . . .
H17A H 0.0430 0.9349 0.0438 0.038 Uiso 1 1 calc R . .
H17B H -0.0857 0.8770 0.0213 0.038 Uiso 1 1 calc R . .
H17C H 0.0381 0.8385 -0.0100 0.038 Uiso 1 1 calc R . .
C21 C 0.14201(19) 0.37655(16) 0.16354(10) 0.0167(4) Uani 1 1 d . . .
C22 C 0.2586(2) 0.34098(17) 0.18764(11) 0.0205(4) Uani 1 1 d . . .
C23 C 0.3385(2) 0.30284(18) 0.14258(12) 0.0258(5) Uani 1 1 d . . .
H23 H 0.4182 0.2768 0.1575 0.031 Uiso 1 1 calc R . .
C24 C 0.3034(2) 0.30238(19) 0.07657(12) 0.0297(5) Uani 1 1 d . . .
H24 H 0.3599 0.2781 0.0464 0.036 Uiso 1 1 calc R . .
C25 C 0.1863(2) 0.33701(18) 0.05386(11) 0.0259(5) Uani 1 1 d . . .
H25 H 0.1633 0.3350 0.0082 0.031 Uiso 1 1 calc R . .
C26 C 0.1018(2) 0.37475(17) 0.09672(10) 0.0196(4) Uani 1 1 d . . .
C27 C -0.0242(2) 0.41377(18) 0.07092(10) 0.0230(5) Uani 1 1 d . . .
H27A H -0.0290 0.4142 0.0230 0.034 Uiso 1 1 calc R . .
H27B H -0.0385 0.4889 0.0870 0.034 Uiso 1 1 calc R . .
H27C H -0.0871 0.3636 0.0860 0.034 Uiso 1 1 calc R . .
C28 C 0.3007(2) 0.34262(19) 0.25951(11) 0.0239(5) Uani 1 1 d . . .
H28A H 0.3550 0.4065 0.2687 0.036 Uiso 1 1 calc R . .
H28B H 0.3457 0.2741 0.2710 0.036 Uiso 1 1 calc R . .
H28C H 0.2287 0.3484 0.2854 0.036 Uiso 1 1 calc R . .
C98 C 0.5353(2) 0.5401(2) 0.10997(11) 0.0242(5) Uani 1 1 d . . .
H98 H 0.5248 0.4586 0.1025 0.029 Uiso 1 1 calc R . .
Cl1 Cl 0.69168(5) 0.57386(6) 0.10566(3) 0.03931(17) Uani 1 1 d . . .
Cl2 Cl 0.48861(5) 0.57242(5) 0.18854(3) 0.02830(14) Uani 1 1 d . . .
Cl3 Cl 0.44369(6) 0.61155(6) 0.04920(3) 0.03491(16) Uani 1 1 d . . .
C99 C 0.6413(2) 0.0762(2) 0.06184(12) 0.0326(6) Uani 1 1 d . . .
F1 F 0.52032(15) 0.06098(17) 0.06014(8) 0.0607(6) Uani 1 1 d . . .
F2 F 0.69563(19) -0.01954(13) 0.07810(10) 0.0618(5) Uani 1 1 d . . .
F3 F 0.67030(15) 0.10136(15) 0.00180(7) 0.0489(5) Uani 1 1 d . . .
S1 S 0.68924(5) 0.18407(4) 0.11999(2) 0.01900(12) Uani 1 1 d . . .
O1 O 0.65284(16) 0.14173(15) 0.18121(8) 0.0314(4) Uani 1 1 d . . .
O2 O 0.82191(13) 0.18870(13) 0.11572(8) 0.0245(3) Uani 1 1 d . . .
O3 O 0.62501(15) 0.28044(14) 0.09517(8) 0.0332(4) Uani 1 1 d . . .

loop_
_atom_site_aniso_label
_atom_site_aniso_U_11
_atom_site_aniso_U_22
_atom_site_aniso_U_33
_atom_site_aniso_U_23
_atom_site_aniso_U_13
_atom_site_aniso_U_12
C1 0.0191(10) 0.0123(9) 0.0143(9) 0.0034(7) -0.0012(7) 0.0002(8)
N1 0.0177(8) 0.0120(8) 0.0148(8) 0.0005(6) 0.0018(6) -0.0001(7)
C2 0.0190(10) 0.0158(10) 0.0137(9) 0.0029(7) 0.0020(7) 0.0029(8)
C3 0.0197(10) 0.0164(10) 0.0127(9) 0.0048(7) 0.0000(8) 0.0022(8)
C4 0.0286(12) 0.0174(10) 0.0166(10) 0.0009(8) 0.0041(8) 0.0036(9)
C5 0.0296(12) 0.0248(11) 0.0218(11) 0.0036(9) 0.0110(9) 0.0088(9)
C6 0.0190(10) 0.0283(12) 0.0281(11) 0.0065(9) 0.0065(9) 0.0023(9)
C7 0.0204(10) 0.0209(10) 0.0194(10) 0.0015(8) 0.0007(8) -0.0019(9)
C8 0.0163(9) 0.0143(9) 0.0159(9) -0.0012(7) 0.0002(7) -0.0022(8)
N2 0.0223(9) 0.0181(9) 0.0129(8) -0.0030(7) 0.0005(7) -0.0029(7)
C11 0.0205(10) 0.0112(9) 0.0149(9) -0.0026(7) 0.0004(8) -0.0017(8)
C12 0.0198(10) 0.0173(10) 0.0155(9) -0.0021(8) 0.0042(8) -0.0011(8)
C13 0.0217(10) 0.0169(10) 0.0193(10) -0.0009(8) -0.0009(8) 0.0030(8)
C14 0.0271(11) 0.0127(9) 0.0162(9) -0.0011(8) -0.0014(8) -0.0027(8)
C15 0.0224(11) 0.0216(11) 0.0215(10) 0.0024(8) 0.0057(8) -0.0040(9)
C16 0.0171(10) 0.0184(10) 0.0261(11) 0.0016(8) 0.0019(8) -0.0007(8)
C17 0.0333(12) 0.0216(11) 0.0207(11) 0.0045(9) -0.0012(9) -0.0026(9)
C21 0.0198(10) 0.0119(9) 0.0196(10) -0.0008(8) 0.0083(8) -0.0021(8)
C22 0.0225(11) 0.0129(10) 0.0269(11) 0.0031(8) 0.0067(9) -0.0032(8)
C23 0.0204(11) 0.0185(11) 0.0396(13) 0.0003(9) 0.0100(10) -0.0011(9)
C24 0.0343(13) 0.0223(12) 0.0351(13) -0.0060(10) 0.0213(11) -0.0049(10)
C25 0.0361(13) 0.0221(11) 0.0208(11) -0.0047(9) 0.0116(9) -0.0084(10)
C26 0.0272(11) 0.0145(10) 0.0178(10) 0.0008(8) 0.0067(8) -0.0054(8)
C27 0.0293(12) 0.0235(11) 0.0161(10) 0.0007(8) 0.0015(8) -0.0058(9)
C28 0.0198(10) 0.0245(11) 0.0275(12) 0.0073(9) 0.0017(9) 0.0029(9)
C98 0.0190(11) 0.0285(12) 0.0251(11) 0.0027(9) 0.0021(9) -0.0011(9)
Cl1 0.0196(3) 0.0563(4) 0.0425(4) 0.0055(3) 0.0057(2) -0.0052(3)
Cl2 0.0256(3) 0.0363(3) 0.0230(3) 0.0030(2) 0.0020(2) -0.0043(2)
Cl3 0.0320(3) 0.0477(4) 0.0248(3) 0.0053(3) 0.0008(2) 0.0136(3)
C99 0.0296(13) 0.0385(15) 0.0312(13) -0.0155(11) 0.0122(10) -0.0142(11)
F1 0.0332(9) 0.1010(15) 0.0500(10) -0.0405(10) 0.0169(7) -0.0365(9)
F2 0.0842(14) 0.0254(9) 0.0785(14) -0.0178(9) 0.0251(11) -0.0065(9)
F3 0.0454(9) 0.0786(12) 0.0242(8) -0.0215(8) 0.0124(7) -0.0227(9)
S1 0.0192(3) 0.0200(3) 0.0175(2) -0.00160(19) -0.00021(19) 0.0002(2)
O1 0.0365(10) 0.0396(10) 0.0184(8) 0.0007(7) 0.0042(7) -0.0046(8)
O2 0.0190(8) 0.0243(8) 0.0294(8) 0.0058(6) -0.0034(6) -0.0016(6)
O3 0.0301(9) 0.0308(9) 0.0385(10) 0.0043(8) 0.0006(7) 0.0115(7)

loop_
_atom_type_symbol
_atom_type_description
_atom_type_scat_dispersion_real
_atom_type_scat_dispersion_imag
_atom_type_scat_source
C C 0.0033 0.0016 'International Tables Vol C Tables 4.2.6.8 and 6.1.1.4'
H H 0.0000 0.0000 'International Tables Vol C Tables 4.2.6.8 and 6.1.1.4'
N N 0.0061 0.0033 'International Tables Vol C Tables 4.2.6.8 and 6.1.1.4'
O O 0.0106 0.0060 'International Tables Vol C Tables 4.2.6.8 and 6.1.1.4'
F F 0.0171 0.0103 'International Tables Vol C Tables 4.2.6.8 and 6.1.1.4'
S S 0.1246 0.1234 'International Tables Vol C Tables 4.2.6.8 and 6.1.1.4'
Cl Cl 0.1484 0.1585 'International Tables Vol C Tables 4.2.6.8 and 6.1.1.4'

loop_
_geom_angle_atom_site_label_1
_geom_angle_atom_site_label_2
_geom_angle_atom_site_label_3
_geom_angle
_geom_angle_site_symmetry_1
_geom_angle_site_symmetry_3
_geom_angle_publ_flag
N1 C1 C2 122.67(18) . . ?
C1 N1 C21 122.80(17) . . ?
C1 N1 C8 120.51(16) . . ?
C21 N1 C8 115.99(15) . . ?
C3 C2 C7 120.58(18) . . ?
C3 C2 C1 116.99(18) . . ?
C7 C2 C1 122.05(19) . . ?
N2 C3 C4 122.44(19) . . ?
N2 C3 C2 118.63(18) . . ?
C4 C3 C2 118.85(19) . . ?
C5 C4 C3 119.3(2) . . ?
C4 C5 C6 122.4(2) . . ?
C7 C6 C5 119.4(2) . . ?
C6 C7 C2 119.4(2) . . ?
N2 C8 N1 107.81(15) . . ?
N2 C8 C11 115.89(17) . . ?
N1 C8 C11 109.28(15) . . ?
C3 N2 C8 122.20(17) . . ?
C12 C11 C16 118.99(18) . . ?
C12 C11 C8 122.68(18) . . ?
C16 C11 C8 118.31(18) . . ?
C11 C12 C13 119.91(19) . . ?
C14 C13 C12 121.30(19) . . ?
C13 C14 C15 118.24(19) . . ?
C13 C14 C17 121.13(19) . . ?
C15 C14 C17 120.62(19) . . ?
C16 C15 C14 121.01(19) . . ?
C15 C16 C11 120.55(19) . . ?
C22 C21 C26 123.32(19) . . ?
C22 C21 N1 118.78(18) . . ?
C26 C21 N1 117.79(18) . . ?
C23 C22 C21 117.5(2) . . ?
C23 C22 C28 119.5(2) . . ?
C21 C22 C28 122.93(19) . . ?
C24 C23 C22 120.8(2) . . ?
C23 C24 C25 120.6(2) . . ?
C24 C25 C26 121.2(2) . . ?
C25 C26 C21 116.5(2) . . ?
C25 C26 C27 120.3(2) . . ?
C21 C26 C27 123.09(18) . . ?
Cl1 C98 Cl3 110.45(12) . . ?
Cl1 C98 Cl2 109.79(12) . . ?
Cl3 C98 Cl2 110.52(12) . . ?
F1 C99 F3 108.1(2) . . ?
F1 C99 F2 107.9(2) . . ?
F3 C99 F2 107.4(2) . . ?
F1 C99 S1 110.66(16) . . ?
F3 C99 S1 111.64(17) . . ?
F2 C99 S1 110.98(19) . . ?
O3 S1 O1 116.16(10) . . ?
O3 S1 O2 114.08(10) . . ?
O1 S1 O2 113.89(10) . . ?
O3 S1 C99 103.91(12) . . ?
O1 S1 C99 103.56(11) . . ?
O2 S1 C99 103.07(10) . . ?

loop_
_geom_bond_atom_site_label_1
_geom_bond_atom_site_label_2
_geom_bond_distance
_geom_bond_site_symmetry_2
_geom_bond_publ_flag
C1 N1 1.306(3) . ?
C1 C2 1.416(3) . ?
N1 C21 1.451(2) . ?
N1 C8 1.509(2) . ?
C2 C3 1.411(3) . ?
C2 C7 1.412(3) . ?
C3 N2 1.358(3) . ?
C3 C4 1.400(3) . ?
C4 C5 1.369(3) . ?
C5 C6 1.398(3) . ?
C6 C7 1.371(3) . ?
C8 N2 1.441(3) . ?
C8 C11 1.513(3) . ?
C11 C12 1.390(3) . ?
C11 C16 1.393(3) . ?
C12 C13 1.393(3) . ?
C13 C14 1.388(3) . ?
C14 C15 1.390(3) . ?
C14 C17 1.507(3) . ?
C15 C16 1.384(3) . ?
C21 C22 1.393(3) . ?
C21 C26 1.406(3) . ?
C22 C23 1.391(3) . ?
C22 C28 1.510(3) . ?
C23 C24 1.378(3) . ?
C24 C25 1.386(3) . ?
C25 C26 1.393(3) . ?
C26 C27 1.506(3) . ?
C98 Cl1 1.756(2) . ?
C98 Cl3 1.761(2) . ?
C98 Cl2 1.767(2) . ?
C99 F1 1.325(3) . ?
C99 F3 1.327(3) . ?
C99 F2 1.328(3) . ?
C99 S1 1.814(2) . ?
S1 O3 1.4297(17) . ?
S1 O1 1.4368(16) . ?
S1 O2 1.4516(15) . ?

loop_
_geom_hbond_atom_site_label_D
_geom_hbond_atom_site_label_H
_geom_hbond_atom_site_label_A
_geom_hbond_distance_DH
_geom_hbond_distance_HA
_geom_hbond_distance_DA
_geom_hbond_angle_DHA
_geom_hbond_site_symmetry_A
C98 H98 O3 1.00 2.42 3.300(3) 146.7 .
N2 H02 O2 0.81(2) 2.01(3) 2.824(2) 174(2) 2_655
C8 H8 O1 1.00 2.53 3.350(3) 139.0 2_655
C1 H1 O2 0.95 2.46 3.379(3) 161.6 1_455
C27 H27C O2 0.98 2.43 3.351(3) 157.3 1_455
C5 H5 F1 0.95 2.52 3.378(3) 150.9 2
